data_7025495
loop_
_publ_author_name
'Sgro, Michael J.'
'Stephan, Douglas W.'

_publ_section_title
;
 Synthesis and exchange reactions of Ni-dimine-COD, acetylene and olefin
 complexes.
;
_journal_issue 25
_journal_name_full 'Dalton transactions (Cambridge, England : 2003)'
_journal_page_first 5786
_journal_page_last 5794
_journal_paper_doi 10.1039/c001312a
_journal_volume 39
_journal_year 2010
_chemical_formula_sum 'C28 H36 N2 Ni'
_chemical_formula_weight 459.30
_space_group_IT_number 2
_symmetry_cell_setting triclinic
_symmetry_space_group_name_Hall '-P 1'
_symmetry_space_group_name_H-M 'P -1'
_atom_sites_solution_hydrogens geom
_atom_sites_solution_primary direct
_atom_sites_solution_secondary difmap
_audit_creation_method SHELXL-97
_cell_angle_alpha 72.275(2)
_cell_angle_beta 87.470(2)
_cell_angle_gamma 81.677(2)
_cell_formula_units_Z 2
_cell_length_a 8.2740(3)
_cell_length_b 10.5006(3)
_cell_length_c 15.2269(5)
_cell_measurement_reflns_used 9952
_cell_measurement_temperature 150(2)
_cell_measurement_theta_max 0.00
_cell_measurement_theta_min 0.00
_cell_volume 1246.87(7)
_computing_cell_refinement 'Bruker SAINT'
_computing_data_collection 'Bruker APEX2'
_computing_data_reduction 'Bruker SAINT'
_computing_molecular_graphics 'Bruker SHELXTL'
_computing_publication_material 'Bruker SHELXTL'
_computing_structure_refinement 'SHELXL-97 (Sheldrick, 1997)'
_computing_structure_solution 'SHELXS-97 (Sheldrick, 1990)'
_diffrn_ambient_temperature 150(2)
_diffrn_measured_fraction_theta_full 0.998
_diffrn_measured_fraction_theta_max 0.998
_diffrn_measurement_device_type 'Bruker APEX-II CCD'
_diffrn_measurement_method '\f and \w scans'
_diffrn_radiation_monochromator graphite
_diffrn_radiation_source 'fine-focus sealed tube'
_diffrn_radiation_type MoK\a
_diffrn_radiation_wavelength 0.71073
_diffrn_reflns_av_R_equivalents 0.0218
_diffrn_reflns_av_sigmaI/netI 0.0210
_diffrn_reflns_limit_h_max 8
_diffrn_reflns_limit_h_min -9
_diffrn_reflns_limit_k_max 12
_diffrn_reflns_limit_k_min -11
_diffrn_reflns_limit_l_max 18
_diffrn_reflns_limit_l_min -17
_diffrn_reflns_number 18907
_diffrn_reflns_theta_full 25.00
_diffrn_reflns_theta_max 25.00
_diffrn_reflns_theta_min 2.06
_diffrn_standards_number 0
_exptl_absorpt_coefficient_mu 0.795
_exptl_absorpt_correction_T_max 0.8573
_exptl_absorpt_correction_T_min 0.7417
_exptl_absorpt_correction_type multi-scan
_exptl_crystal_colour brown
_exptl_crystal_density_diffrn 1.223
_exptl_crystal_description irregular
_exptl_crystal_F_000 492
_exptl_crystal_size_max 0.40
_exptl_crystal_size_mid 0.30
_exptl_crystal_size_min 0.20
_refine_diff_density_max 0.454
_refine_diff_density_min -0.419
_refine_diff_density_rms 0.053
_refine_ls_extinction_method none
_refine_ls_goodness_of_fit_ref 1.067
_refine_ls_hydrogen_treatment constr
_refine_ls_matrix_type full
_refine_ls_number_parameters 280
_refine_ls_number_reflns 4380
_refine_ls_number_restraints 0
_refine_ls_restrained_S_all 1.067
_refine_ls_R_factor_all 0.0380
_refine_ls_R_factor_gt 0.0332
_refine_ls_shift/su_max 0.001
_refine_ls_shift/su_mean 0.000
_refine_ls_structure_factor_coef Fsqd
_refine_ls_weighting_details 'calc w=1/[\s^2^(Fo^2^)+(0.0511P)^2^+0.9126P] where P=(Fo^2^+2Fc^2^)/3'
_refine_ls_weighting_scheme calc
_refine_ls_wR_factor_gt 0.0911
_refine_ls_wR_factor_ref 0.0944
_reflns_number_gt 3950
_reflns_number_total 4380
_reflns_threshold_expression >2sigma(I)
_cod_data_source_file c001312a.txt
_cod_data_source_block C28H36N2Ni_Compound1
_cod_depositor_comments
;
The following automatic conversions were performed:

'_symmetry_cell_setting' value 'Triclinic' changed to 'triclinic'
according to /home/saulius/struct/CIF-dictionaries/cif_core.dic
dictionary named 'cif_core.dic' version 2.4.2 from 2011-04-26.

Automatic conversion script
Id: cif_fix_values 1891 2012-01-12 08:04:46Z andrius 
;
_cod_original_sg_symbol_H-M P-1
_cod_database_code 7025495

loop_
_symmetry_equiv_pos_as_xyz
'x, y, z'
'-x, -y, -z'

loop_
_atom_site_label
_atom_site_type_symbol
_atom_site_fract_x
_atom_site_fract_y
_atom_site_fract_z
_atom_site_U_iso_or_equiv
_atom_site_adp_type
_atom_site_occupancy
_atom_site_symmetry_multiplicity
_atom_site_calc_flag
_atom_site_refinement_flags
Ni1 Ni 0.84576(3) 0.94805(2) 0.293533(16) 0.02050(10) Uani 1 1 d .
N1 N 0.9269(2) 0.94573(17) 0.17251(11) 0.0236(4) Uani 1 1 d .
N2 N 0.7502(2) 1.12918(17) 0.22548(12) 0.0248(4) Uani 1 1 d .
C12 C 0.4201(3) 1.3450(2) 0.30591(14) 0.0255(4) Uani 1 1 d .
H12A H 0.3047 1.3530 0.3130 0.031 Uiso 1 1 calc R
C16 C 0.4035(3) 1.1517(2) 0.24324(18) 0.0339(5) Uani 1 1 d .
H16A H 0.2872 1.1730 0.2560 0.051 Uiso 1 1 calc R
H16B H 0.4426 1.0582 0.2786 0.051 Uiso 1 1 calc R
H16C H 0.4187 1.1631 0.1772 0.051 Uiso 1 1 calc R
C10 C 0.6683(2) 1.23493(19) 0.25896(14) 0.0229(4) Uani 1 1 d .
C25 C 1.0157(3) 0.9231(2) 0.39469(15) 0.0298(5) Uani 1 1 d .
H25A H 1.0992 0.9865 0.3772 0.036 Uiso 1 1 calc R
C21 C 0.6861(3) 0.8161(2) 0.35952(15) 0.0320(5) Uani 1 1 d .
H21A H 0.5989 0.8073 0.3192 0.038 Uiso 1 1 calc R
C6 C 1.1797(2) 0.8086(2) 0.14940(14) 0.0245(4) Uani 1 1 d .
C11 C 0.4984(2) 1.2452(2) 0.27071(14) 0.0227(4) Uani 1 1 d .
C24 C 0.8666(3) 0.9782(2) 0.42039(14) 0.0288(5) Uani 1 1 d .
H24A H 0.8605 1.0751 0.4177 0.035 Uiso 1 1 calc R
C1 C 1.0086(2) 0.8354(2) 0.14423(13) 0.0226(4) Uani 1 1 d .
C14 C 0.6715(3) 1.4215(2) 0.31849(17) 0.0317(5) Uani 1 1 d .
H14A H 0.7306 1.4819 0.3350 0.038 Uiso 1 1 calc R
C4 C 1.1753(3) 0.6133(2) 0.09626(14) 0.0280(5) Uani 1 1 d .
C13 C 0.5041(3) 1.4334(2) 0.33107(15) 0.0269(5) Uani 1 1 d .
C2 C 0.9213(3) 0.7518(2) 0.11452(14) 0.0286(5) Uani 1 1 d .
C28 C 0.8378(3) 0.7443(2) 0.35116(15) 0.0323(5) Uani 1 1 d .
H28A H 0.8407 0.6935 0.3051 0.039 Uiso 1 1 calc R
C5 C 1.2594(3) 0.6981(2) 0.12524(14) 0.0285(5) Uani 1 1 d .
H5A H 1.3752 0.6802 0.1287 0.034 Uiso 1 1 calc R
C15 C 0.7563(3) 1.3241(2) 0.28252(16) 0.0295(5) Uani 1 1 d .
C19 C 0.8762(3) 1.0587(2) 0.10695(15) 0.0376(6) Uani 1 1 d .
H19A H 0.8990 1.0694 0.0436 0.045 Uiso 1 1 calc R
C3 C 1.0071(3) 0.6422(2) 0.09141(15) 0.0318(5) Uani 1 1 d .
H3A H 0.9476 0.5851 0.0715 0.038 Uiso 1 1 calc R
C27 C 0.9608(3) 0.6819(2) 0.42880(17) 0.0407(6) Uani 1 1 d .
H27A H 1.0194 0.5965 0.4216 0.049 Uiso 1 1 calc R
H27B H 0.9020 0.6599 0.4884 0.049 Uiso 1 1 calc R
C17 C 0.4137(3) 1.5392(2) 0.37042(18) 0.0396(6) Uani 1 1 d .
H17A H 0.2968 1.5313 0.3740 0.059 Uiso 1 1 calc R
H17B H 0.4302 1.6291 0.3305 0.059 Uiso 1 1 calc R
H17C H 0.4553 1.5259 0.4323 0.059 Uiso 1 1 calc R
C20 C 0.7868(3) 1.1615(2) 0.13682(16) 0.0380(6) Uani 1 1 d .
H20A H 0.7544 1.2492 0.0958 0.046 Uiso 1 1 calc R
C26 C 1.0856(3) 0.7760(2) 0.43049(17) 0.0394(6) Uani 1 1 d .
H26A H 1.1239 0.7562 0.4946 0.047 Uiso 1 1 calc R
H26B H 1.1812 0.7579 0.3925 0.047 Uiso 1 1 calc R
C9 C 1.2747(3) 0.9017(3) 0.17767(18) 0.0379(6) Uani 1 1 d .
H9A H 1.3917 0.8686 0.1777 0.057 Uiso 1 1 calc R
H9B H 1.2411 0.9043 0.2397 0.057 Uiso 1 1 calc R
H9C H 1.2530 0.9926 0.1341 0.057 Uiso 1 1 calc R
C23 C 0.7529(3) 0.9001(3) 0.49091(15) 0.0381(6) Uani 1 1 d .
H23A H 0.6978 0.9589 0.5263 0.046 Uiso 1 1 calc R
H23B H 0.8180 0.8218 0.5347 0.046 Uiso 1 1 calc R
C22 C 0.6243(3) 0.8502(3) 0.44563(16) 0.0402(6) Uani 1 1 d .
H22A H 0.5887 0.7689 0.4904 0.048 Uiso 1 1 calc R
H22B H 0.5280 0.9208 0.4297 0.048 Uiso 1 1 calc R
C8 C 1.2657(3) 0.4947(2) 0.06976(17) 0.0406(6) Uani 1 1 d .
H8A H 1.1870 0.4464 0.0511 0.061 Uiso 1 1 calc R
H8B H 1.3289 0.4335 0.1227 0.061 Uiso 1 1 calc R
H8C H 1.3397 0.5272 0.0183 0.061 Uiso 1 1 calc R
C18 C 0.9394(3) 1.3150(3) 0.2706(2) 0.0466(7) Uani 1 1 d .
H18A H 0.9788 1.3853 0.2906 0.070 Uiso 1 1 calc R
H18B H 0.9671 1.3276 0.2056 0.070 Uiso 1 1 calc R
H18C H 0.9911 1.2260 0.3080 0.070 Uiso 1 1 calc R
C7 C 0.7370(3) 0.7779(3) 0.1076(2) 0.0485(7) Uani 1 1 d .
H7A H 0.6981 0.7091 0.0856 0.073 Uiso 1 1 calc R
H7B H 0.7033 0.8674 0.0642 0.073 Uiso 1 1 calc R
H7C H 0.6901 0.7739 0.1684 0.073 Uiso 1 1 calc R

loop_
_atom_site_aniso_label
_atom_site_aniso_U_11
_atom_site_aniso_U_22
_atom_site_aniso_U_33
_atom_site_aniso_U_23
_atom_site_aniso_U_13
_atom_site_aniso_U_12
Ni1 0.02520(16) 0.01682(15) 0.01725(15) -0.00411(10) 0.00322(10) 0.00111(10)
N1 0.0241(9) 0.0241(9) 0.0207(9) -0.0064(7) 0.0049(7) 0.0004(7)
N2 0.0261(9) 0.0199(9) 0.0240(9) -0.0037(7) 0.0045(7) 0.0027(7)
C12 0.0212(10) 0.0242(11) 0.0288(11) -0.0067(9) 0.0012(8) 0.0009(8)
C16 0.0283(12) 0.0295(12) 0.0476(14) -0.0173(11) -0.0082(10) -0.0010(9)
C10 0.0258(11) 0.0155(9) 0.0223(10) -0.0006(8) 0.0022(8) 0.0016(8)
C25 0.0335(12) 0.0322(12) 0.0242(11) -0.0114(9) -0.0051(9) 0.0017(9)
C21 0.0365(13) 0.0278(11) 0.0295(12) -0.0034(9) 0.0072(10) -0.0115(10)
C6 0.0249(11) 0.0275(11) 0.0227(10) -0.0105(9) 0.0020(8) -0.0025(9)
C11 0.0226(10) 0.0198(10) 0.0239(10) -0.0049(8) -0.0013(8) -0.0002(8)
C24 0.0390(13) 0.0268(11) 0.0206(10) -0.0109(9) -0.0019(9) 0.0038(9)
C1 0.0252(11) 0.0248(10) 0.0161(9) -0.0058(8) 0.0034(8) 0.0003(8)
C14 0.0322(12) 0.0180(10) 0.0450(14) -0.0083(10) -0.0052(10) -0.0047(9)
C4 0.0398(13) 0.0235(11) 0.0190(10) -0.0065(9) 0.0003(9) 0.0013(9)
C13 0.0323(12) 0.0183(10) 0.0274(11) -0.0052(9) -0.0014(9) 0.0016(9)
C2 0.0253(11) 0.0385(12) 0.0233(11) -0.0114(9) 0.0010(8) -0.0040(9)
C28 0.0487(14) 0.0176(10) 0.0292(12) -0.0053(9) 0.0106(10) -0.0071(10)
C5 0.0256(11) 0.0337(12) 0.0243(11) -0.0096(9) -0.0006(8) 0.0044(9)
C15 0.0238(11) 0.0185(10) 0.0407(13) -0.0013(9) 0.0025(9) -0.0022(8)
C19 0.0484(15) 0.0363(13) 0.0177(11) -0.0018(10) 0.0086(10) 0.0105(11)
C3 0.0395(13) 0.0342(12) 0.0269(11) -0.0153(10) 0.0006(9) -0.0090(10)
C27 0.0547(16) 0.0235(12) 0.0316(13) 0.0012(10) 0.0093(11) 0.0108(11)
C17 0.0487(15) 0.0282(12) 0.0434(14) -0.0172(11) 0.0007(11) 0.0041(11)
C20 0.0480(15) 0.0274(12) 0.0250(12) 0.0032(9) 0.0079(10) 0.0116(10)
C26 0.0402(14) 0.0375(13) 0.0329(13) -0.0086(11) -0.0042(10) 0.0159(11)
C9 0.0278(12) 0.0465(14) 0.0490(15) -0.0275(12) 0.0056(10) -0.0088(10)
C23 0.0478(15) 0.0399(13) 0.0215(11) -0.0093(10) 0.0072(10) 0.0078(11)
C22 0.0371(13) 0.0438(14) 0.0318(13) -0.0035(11) 0.0140(10) -0.0016(11)
C8 0.0587(16) 0.0301(12) 0.0323(13) -0.0140(10) -0.0001(11) 0.0067(11)
C18 0.0262(13) 0.0315(13) 0.077(2) -0.0083(13) 0.0075(12) -0.0057(10)
C7 0.0280(13) 0.0723(19) 0.0547(17) -0.0340(15) -0.0032(11) -0.0046(13)

loop_
_atom_type_symbol
_atom_type_description
_atom_type_scat_dispersion_real
_atom_type_scat_dispersion_imag
_atom_type_scat_source
C C 0.0033 0.0016 'International Tables Vol C Tables 4.2.6.8 and 6.1.1.4'
H H 0.0000 0.0000 'International Tables Vol C Tables 4.2.6.8 and 6.1.1.4'
N N 0.0061 0.0033 'International Tables Vol C Tables 4.2.6.8 and 6.1.1.4'
Ni Ni 0.3393 1.1124 'International Tables Vol C Tables 4.2.6.8 and 6.1.1.4'

loop_
_geom_angle_atom_site_label_1
_geom_angle_atom_site_label_2
_geom_angle_atom_site_label_3
_geom_angle
N2 Ni1 N1 82.44(7)
N2 Ni1 C21 116.71(9)
N1 Ni1 C21 118.86(8)
N2 Ni1 C28 152.61(9)
N1 Ni1 C28 98.51(8)
C21 Ni1 C28 39.41(9)
N2 Ni1 C25 118.91(8)
N1 Ni1 C25 117.57(8)
C21 Ni1 C25 102.74(9)
C28 Ni1 C25 85.12(9)
N2 Ni1 C24 98.34(8)
N1 Ni1 C24 152.89(9)
C21 Ni1 C24 85.20(9)
C28 Ni1 C24 93.00(9)
C25 Ni1 C24 38.96(9)
C19 N1 C1 117.35(17)
C19 N1 Ni1 112.73(14)
C1 N1 Ni1 129.12(13)
C20 N2 C10 116.97(17)
C20 N2 Ni1 112.87(14)
C10 N2 Ni1 129.51(13)
C13 C12 C11 122.3(2)
C15 C10 C11 120.31(19)
C15 C10 N2 120.85(18)
C11 C10 N2 118.81(18)
C24 C25 C26 124.5(2)
C24 C25 Ni1 70.70(13)
C26 C25 Ni1 109.25(15)
C28 C21 C22 124.8(2)
C28 C21 Ni1 70.36(12)
C22 C21 Ni1 108.52(16)
C5 C6 C1 119.07(19)
C5 C6 C9 120.9(2)
C1 C6 C9 120.00(19)
C12 C11 C10 118.75(19)
C12 C11 C16 120.92(19)
C10 C11 C16 120.31(18)
C25 C24 C23 124.7(2)
C25 C24 Ni1 70.33(12)
C23 C24 Ni1 111.24(15)
C2 C1 C6 119.87(19)
C2 C1 N1 121.18(18)
C6 C1 N1 118.92(18)
C13 C14 C15 122.3(2)
C3 C4 C5 117.7(2)
C3 C4 C8 121.6(2)
C5 C4 C8 120.8(2)
C14 C13 C12 117.90(19)
C14 C13 C17 121.7(2)
C12 C13 C17 120.4(2)
C3 C2 C1 118.7(2)
C3 C2 C7 119.9(2)
C1 C2 C7 121.4(2)
C21 C28 C27 124.8(2)
C21 C28 Ni1 70.23(12)
C27 C28 Ni1 111.65(16)
C4 C5 C6 122.1(2)
C14 C15 C10 118.50(19)
C14 C15 C18 120.2(2)
C10 C15 C18 121.3(2)
N1 C19 C20 115.77(19)
C4 C3 C2 122.6(2)
C28 C27 C26 112.36(18)
N2 C20 C19 115.89(19)
C25 C26 C27 112.5(2)
C24 C23 C22 111.96(18)
C21 C22 C23 112.82(19)

loop_
_geom_bond_atom_site_label_1
_geom_bond_atom_site_label_2
_geom_bond_distance
Ni1 N2 1.9374(17)
Ni1 N1 1.9392(16)
Ni1 C21 2.059(2)
Ni1 C28 2.061(2)
Ni1 C25 2.064(2)
Ni1 C24 2.068(2)
N1 C19 1.324(3)
N1 C1 1.427(3)
N2 C20 1.321(3)
N2 C10 1.431(3)
C12 C13 1.385(3)
C12 C11 1.385(3)
C16 C11 1.503(3)
C10 C15 1.400(3)
C10 C11 1.402(3)
C25 C24 1.378(3)
C25 C26 1.508(3)
C21 C28 1.389(3)
C21 C22 1.511(3)
C6 C5 1.391(3)
C6 C1 1.404(3)
C6 C9 1.505(3)
C24 C23 1.519(3)
C1 C2 1.397(3)
C14 C13 1.383(3)
C14 C15 1.392(3)
C4 C3 1.381(3)
C4 C5 1.385(3)
C4 C8 1.511(3)
C13 C17 1.509(3)
C2 C3 1.394(3)
C2 C7 1.512(3)
C28 C27 1.518(3)
C15 C18 1.510(3)
C19 C20 1.399(3)
C27 C26 1.535(4)
C23 C22 1.526(4)
